data_4122225
loop_
_publ_author_name
'Davis, Christina M.'
'Lim, Jong Min'
'Larsen, Karina R.'
'Kim, Dong Sub'
'Sung, Young Mo'
'Lyons, Dani M.'
'Lynch, Vincent M.'
'Nielsen, Kent A.'
'Jeppesen, Jan O.'
'Kim, Dongho'
'Park, Jung Su'
'Sessler, Jonathan L.'

_publ_section_title
;
 Ion-Regulated Allosteric Binding of Fullerenes (C60 and C70) by
 Tetrathiafulvalene-Calix[4]pyrroles.
;
_journal_issue 29
_journal_name_full 'Journal of the American Chemical Society'
_journal_page_first 10410
_journal_page_last 10417
_journal_paper_doi 10.1021/ja504077f
_journal_volume 136
_journal_year 2014
_chemical_formula_moiety 'C60 H44 N4 S16, C60, C16 H36 N 1+, F 1-'
_chemical_formula_sum 'C136 H80 F N5 S16'
_chemical_formula_weight 2316.01
_chemical_name_common 'Benzo-TTF-C4P TBAF C60'
_chemical_name_systematic
;
Benzo-tetrathiafluvalene-calix[4]pyrrole-fullerene(C60)-Tetrabutylammonium
 fluoride
;
_space_group_IT_number 85
_symmetry_cell_setting tetragonal
_symmetry_space_group_name_Hall '-P 4a'
_symmetry_space_group_name_H-M 'P 4/n :2'
_atom_sites_solution_hydrogens geom
_atom_sites_solution_primary direct
_atom_sites_solution_secondary difmap
_audit_creation_method SHELXL-97
_audit_update_record
;
2014-04-19 # Formatted by publCIF
;
_cell_angle_alpha 90.00
_cell_angle_beta 90.00
_cell_angle_gamma 90.00
_cell_formula_units_Z 2
_cell_length_a 18.7465(8)
_cell_length_b 18.7465(8)
_cell_length_c 14.7998(7)
_cell_measurement_reflns_used 42668
_cell_measurement_temperature 233(2)
_cell_measurement_theta_max 25.0
_cell_measurement_theta_min 3.0
_cell_volume 5201.1(4)
_computing_cell_refinement 'CrystalClear (Rigaku Inc., 2008)'
_computing_data_collection 'CrystalClear (Rigaku Inc., 2008)'
_computing_data_reduction 'CrystalClear (Rigaku Inc., 2008)'
_computing_molecular_graphics 'XP SHELXTL/PC, Siemens Analytical'
_computing_structure_refinement 'XL SHELXTL/PC, Siemens Analytical'
_computing_structure_solution
;

SIR97 - Altomare A., Burla M.C., Camalli M., Cascarano G.L., Giacovazzo C., 
Guagliardi A., Moliterni A.G.G., Polidori G.,Spagna R.
;
_diffrn_ambient_temperature 233(2)
_diffrn_measured_fraction_theta_full 0.998
_diffrn_measured_fraction_theta_max 0.998
_diffrn_measurement_device_type 'Rigaku SCX-Mini with Mercury CCD'
_diffrn_measurement_method \w-scans
_diffrn_radiation_monochromator graphite
_diffrn_radiation_source 'fine-focus sealed tube'
_diffrn_radiation_type MoK\a
_diffrn_radiation_wavelength 0.71075
_diffrn_reflns_av_R_equivalents 0.0577
_diffrn_reflns_av_sigmaI/netI 0.0318
_diffrn_reflns_limit_h_max 22
_diffrn_reflns_limit_h_min -22
_diffrn_reflns_limit_k_max 22
_diffrn_reflns_limit_k_min -21
_diffrn_reflns_limit_l_max 17
_diffrn_reflns_limit_l_min -17
_diffrn_reflns_number 34848
_diffrn_reflns_theta_full 25.00
_diffrn_reflns_theta_max 25.00
_diffrn_reflns_theta_min 3.07
_exptl_absorpt_coefficient_mu 0.395
_exptl_absorpt_correction_T_max 1.00
_exptl_absorpt_correction_T_min 0.508
_exptl_absorpt_correction_type multi-scan
_exptl_absorpt_process_details
;
Abscor. T. Higashi (2001).  The Rigaku Corporation, Tokyo, Japan.
;
_exptl_crystal_colour 'Dark blue'
_exptl_crystal_density_diffrn 1.479
_exptl_crystal_density_method 'not measured'
_exptl_crystal_description plate
_exptl_crystal_F_000 2392
_exptl_crystal_size_max 0.46
_exptl_crystal_size_mid 0.32
_exptl_crystal_size_min 0.08
_refine_diff_density_max 1.128
_refine_diff_density_min -0.900
_refine_diff_density_rms 0.104
_refine_ls_extinction_method none
_refine_ls_goodness_of_fit_ref 1.067
_refine_ls_hydrogen_treatment constr
_refine_ls_matrix_type full
_refine_ls_number_parameters 800
_refine_ls_number_reflns 4583
_refine_ls_number_restraints 9316
_refine_ls_restrained_S_all 0.663
_refine_ls_R_factor_all 0.1287
_refine_ls_R_factor_gt 0.1079
_refine_ls_shift/su_max 0.031
_refine_ls_shift/su_mean 0.002
_refine_ls_structure_factor_coef Fsqd
_refine_ls_weighting_details 'calc w=1/[\s^2^(Fo^2^)+(0.1851P)^2^+21.8203P] where P=(Fo^2^+2Fc^2^)/3'
_refine_ls_weighting_scheme calc
_refine_ls_wR_factor_gt 0.3074
_refine_ls_wR_factor_ref 0.3329
_reflns_number_gt 3501
_reflns_number_total 4583
_reflns_threshold_expression >2sigma(I)
_cod_data_source_file ja504077f_si_002.cif
_cod_data_source_block TBAFC4BC60
_cod_depositor_comments
;
The following automatic conversions were performed:

'_symmetry_cell_setting' value 'Tetragonal' changed to 'tetragonal'
according to
/usr/data/users/saulius/crontab/automatic-downloads/rss-feeds/ACS/lib/dictionaries/cif_core.dic
dictionary named 'cif_core.dic' version 2.4.2 from 2011-04-26.

Automatic conversion script
Id: cif_fix_values 2281 2013-09-26 08:29:07Z andrius 

 Adding full bibliography for 4122222--4122225.cif.
;
_cod_original_sg_symbol_H-M P4/n
_cod_database_code 4122225

loop_
_symmetry_equiv_pos_as_xyz
'x, y, z'
'-y+1/2, x, z'
'-x+1/2, -y+1/2, z'
'y, -x+1/2, z'
'-x, -y, -z'
'y-1/2, -x, -z'
'x-1/2, y-1/2, -z'
'-y, x-1/2, -z'

loop_
_atom_site_label
_atom_site_type_symbol
_atom_site_fract_x
_atom_site_fract_y
_atom_site_fract_z
_atom_site_U_iso_or_equiv
_atom_site_adp_type
_atom_site_occupancy
_atom_site_symmetry_multiplicity
_atom_site_calc_flag
_atom_site_refinement_flags
_atom_site_disorder_assembly
_atom_site_disorder_group
S1 S 0.46999(6) 0.75011(6) 0.13664(7) 0.0547(3) Uani 1 1 d . . .
S2 S 0.51219(6) 0.90399(6) 0.13125(8) 0.0581(3) Uani 1 1 d . . .
S3 S 0.38524(7) 0.77737(7) 0.32194(8) 0.0641(4) Uani 1 1 d . . .
S4 S 0.42489(7) 0.92978(7) 0.31842(9) 0.0697(4) Uani 1 1 d . . .
F1 F 0.7500 0.7500 -0.1228(3) 0.0589(12) Uani 1 4 d S . .
C3A C 0.5411(2) 0.7722(2) 0.0640(3) 0.0478(9) Uani 1 1 d . . .
N1 N 0.62925(18) 0.78580(19) -0.0311(2) 0.0513(8) Uani 1 1 d . . .
H1 H 0.6614 0.7762 -0.0707 0.062 Uiso 1 1 calc R . .
C2A C 0.5620(2) 0.8452(2) 0.0645(3) 0.0489(9) Uani 1 1 d . . .
C5A C 0.4658(2) 0.8351(2) 0.1870(3) 0.0538(10) Uani 1 1 d . . .
C12A C 0.4208(3) 0.9285(3) 0.5064(4) 0.0712(14) Uani 1 1 d . . .
H12 H 0.4329 0.9766 0.5060 0.085 Uiso 1 1 calc R . .
C8A C 0.3948(2) 0.8194(2) 0.4278(3) 0.0567(11) Uani 1 1 d . . .
C1A C 0.6182(2) 0.8522(2) 0.0037(3) 0.0498(9) Uani 1 1 d . . .
C6A C 0.4297(2) 0.8470(2) 0.2639(3) 0.0581(11) Uani 1 1 d . . .
C9A C 0.3854(3) 0.7848(3) 0.5094(3) 0.0663(12) Uani 1 1 d . . .
H9 H 0.3743 0.7365 0.5108 0.080 Uiso 1 1 calc R . .
C4A C 0.5832(2) 0.7356(2) 0.0042(3) 0.0511(10) Uani 1 1 d . . .
C13A C 0.6589(2) 0.9168(2) -0.0290(3) 0.0534(10) Uani 1 1 d . . .
C7A C 0.4127(2) 0.8916(2) 0.4257(3) 0.0564(11) Uani 1 1 d . . .
C14A C 0.6586(3) 0.9176(3) -0.1336(3) 0.0710(13) Uani 1 1 d . . .
H14A H 0.6867 0.9569 -0.1548 0.107 Uiso 1 1 calc R . .
H14B H 0.6105 0.9225 -0.1549 0.107 Uiso 1 1 calc R . .
H14C H 0.6784 0.8737 -0.1558 0.107 Uiso 1 1 calc R . .
C15A C 0.6220(3) 0.9847(2) 0.0068(4) 0.0675(13) Uani 1 1 d . . .
H15A H 0.6248 0.9856 0.0716 0.101 Uiso 1 1 calc R . .
H15B H 0.5728 0.9846 -0.0113 0.101 Uiso 1 1 calc R . .
H15C H 0.6453 1.0260 -0.0174 0.101 Uiso 1 1 calc R . .
C11A C 0.4107(3) 0.8929(4) 0.5879(4) 0.0810(16) Uani 1 1 d . . .
H11 H 0.4163 0.9172 0.6423 0.097 Uiso 1 1 calc R . .
C10A C 0.3926(3) 0.8226(3) 0.5883(4) 0.0784(15) Uani 1 1 d . . .
H10 H 0.3849 0.7997 0.6432 0.094 Uiso 1 1 calc R . .
C1 C 0.7504(4) 0.6389(4) 0.6377(5) 0.085(3) Uani 0.25 1 d PDU A -1
C2 C 0.7262(4) 0.7053(4) 0.6737(6) 0.081(3) Uani 0.25 1 d PDU A -1
C3 C 0.6579(4) 0.7321(4) 0.6506(5) 0.087(3) Uani 0.25 1 d PDU A -1
C4 C 0.6126(5) 0.6926(4) 0.5914(5) 0.086(3) Uani 0.25 1 d PDU A -1
C5 C 0.6366(5) 0.6263(4) 0.5554(6) 0.085(3) Uani 0.25 1 d PDU A -1
C6 C 0.7057(4) 0.6000(5) 0.5780(6) 0.088(3) Uani 0.25 1 d PDU A -1
C7 C 0.8249(4) 0.6456(4) 0.6191(5) 0.080(3) Uani 0.25 1 d PDU A -1
C8 C 0.8466(4) 0.7157(4) 0.6444(5) 0.083(3) Uani 0.25 1 d PDU A -1
C9 C 0.7853(4) 0.7528(3) 0.6773(5) 0.080(3) Uani 0.25 1 d PDU A -1
C10 C 0.7761(4) 0.8265(3) 0.6585(6) 0.084(3) Uani 0.25 1 d PDU A -1
C11 C 0.7070(4) 0.8536(4) 0.6365(7) 0.087(3) Uani 0.25 1 d PDU A -1
C12 C 0.6478(4) 0.8061(4) 0.6323(5) 0.089(3) Uani 0.25 1 d PDU A -1
C13 C 0.5977(5) 0.8123(4) 0.5599(5) 0.090(3) Uani 0.25 1 d PDU A -1
C14 C 0.5759(4) 0.7420(4) 0.5349(5) 0.085(3) Uani 0.25 1 d PDU A -1
C15 C 0.5637(6) 0.7256(4) 0.4422(5) 0.089(3) Uani 0.25 1 d PDU A -1
C16 C 0.5888(11) 0.6597(4) 0.4058(5) 0.090(3) Uani 0.25 1 d PDU A -1
C17 C 0.6228(8) 0.6092(6) 0.4631(8) 0.089(3) Uani 0.25 1 d PDU A -1
C18 C 0.6850(9) 0.5757(13) 0.4272(6) 0.086(3) Uani 0.25 1 d PDU A -1
C19 C 0.7349(5) 0.5670(8) 0.4992(9) 0.088(3) Uani 0.25 1 d PDU A -1
C20 C 0.8088(7) 0.5751(8) 0.4795(8) 0.086(3) Uani 0.25 1 d PDU A -1
C21 C 0.8539(5) 0.6132(4) 0.5402(6) 0.080(3) Uani 0.25 1 d PDU A -1
C22 C 0.9061(5) 0.6504(4) 0.4883(5) 0.084(3) Uani 0.25 1 d PDU A -1
C23 C 0.9278(5) 0.7200(4) 0.5133(5) 0.087(3) Uani 0.25 1 d PDU A -1
C24 C 0.8983(5) 0.7529(4) 0.5921(6) 0.081(3) Uani 0.25 1 d PDU A -1
C25 C 0.8891(7) 0.8270(4) 0.5731(9) 0.084(3) Uani 0.25 1 d PDU A -1
C26 C 0.8273(5) 0.8635(4) 0.6045(12) 0.083(3) Uani 0.25 1 d PDU A -1
C27 C 0.7900(7) 0.9146(10) 0.5508(12) 0.090(3) Uani 0.25 1 d PDU A -1
C28 C 0.7157(6) 0.9077(6) 0.5696(11) 0.091(3) Uani 0.25 1 d PDU A -1
C29 C 0.6652(8) 0.9139(6) 0.4981(6) 0.092(3) Uani 0.25 1 d PDU A -1
C30 C 0.6065(6) 0.8658(4) 0.4934(5) 0.090(3) Uani 0.25 1 d PDU A -1
C31 C 0.5943(5) 0.8491(4) 0.4001(5) 0.086(3) Uani 0.25 1 d PDU A -1
C32 C 0.5728(5) 0.7795(4) 0.3751(5) 0.087(3) Uani 0.25 1 d PDU A -1
C33 C 0.6020(5) 0.7465(4) 0.2963(6) 0.081(3) Uani 0.25 1 d PDU A -1
C34 C 0.6114(8) 0.6725(4) 0.3153(9) 0.083(3) Uani 0.25 1 d PDU A -1
C35 C 0.6727(8) 0.6359(5) 0.2828(12) 0.081(3) Uani 0.25 1 d PDU A -1
C36 C 0.7103(8) 0.5854(11) 0.3373(10) 0.085(3) Uani 0.25 1 d PDU A -1
C37 C 0.7848(7) 0.5912(9) 0.3191(11) 0.089(3) Uani 0.25 1 d PDU A -1
C38 C 0.8358(9) 0.5852(7) 0.3901(6) 0.092(3) Uani 0.25 1 d PDU A -1
C39 C 0.8940(6) 0.6338(5) 0.3948(5) 0.091(3) Uani 0.25 1 d PDU A -1
C40 C 0.9026(5) 0.6874(4) 0.3284(5) 0.092(3) Uani 0.25 1 d PDU A -1
C41 C 0.9242(5) 0.7577(4) 0.3535(5) 0.087(3) Uani 0.25 1 d PDU A -1
C42 C 0.9368(6) 0.7739(4) 0.4462(5) 0.090(3) Uani 0.25 1 d PDU A -1
C43 C 0.9121(12) 0.8399(4) 0.4828(6) 0.093(3) Uani 0.25 1 d PDU A -1
C44 C 0.8779(11) 0.8903(7) 0.4257(9) 0.092(3) Uani 0.25 1 d PDU A -1
C45 C 0.8165(8) 0.9252(14) 0.4616(9) 0.091(3) Uani 0.25 1 d PDU A -1
C46 C 0.7661(6) 0.9303(11) 0.3898(10) 0.090(3) Uani 0.25 1 d PDU A -1
C47 C 0.6919(7) 0.9243(8) 0.4086(8) 0.086(3) Uani 0.25 1 d PDU A -1
C48 C 0.6465(5) 0.8864(4) 0.3480(6) 0.081(3) Uani 0.25 1 d PDU A -1
C49 C 0.6754(4) 0.8538(4) 0.2692(5) 0.078(3) Uani 0.25 1 d PDU A -1
C50 C 0.6536(4) 0.7838(4) 0.2437(5) 0.083(3) Uani 0.25 1 d PDU A -1
C51 C 0.7145(4) 0.7467(4) 0.2099(6) 0.082(3) Uani 0.25 1 d PDU A -1
C52 C 0.7241(5) 0.6731(4) 0.2293(11) 0.084(3) Uani 0.25 1 d PDU A -1
C53 C 0.7928(6) 0.6463(4) 0.2531(11) 0.088(3) Uani 0.25 1 d PDU A -1
C54 C 0.8524(6) 0.6934(4) 0.2562(7) 0.090(3) Uani 0.25 1 d PDU A -1
C55 C 0.8869(5) 0.8070(4) 0.2974(6) 0.087(3) Uani 0.25 1 d PDU A -1
C56 C 0.8625(8) 0.8730(4) 0.3340(10) 0.087(3) Uani 0.25 1 d PDU A -1
C57 C 0.7944(5) 0.9002(5) 0.3088(10) 0.089(3) Uani 0.25 1 d PDU A -1
C58 C 0.7497(4) 0.8605(4) 0.2498(7) 0.085(3) Uani 0.25 1 d PDU A -1
C59 C 0.7739(4) 0.7943(4) 0.2133(5) 0.083(3) Uani 0.25 1 d PDU A -1
C60 C 0.8423(4) 0.7675(4) 0.2376(5) 0.088(3) Uani 0.25 1 d PDU A -1
N2 N 0.2500 0.7500 0.0000 0.110(4) Uani 1 4 d SD . .
C1B C 0.31187(15) 0.7364(5) -0.05692(19) 0.157(5) Uani 0.50 1 d PDU . .
H1BA H 0.2969 0.7195 -0.1159 0.188 Uiso 0.50 1 d PR . .
H1BB H 0.3404 0.6994 -0.0289 0.188 Uiso 0.50 1 d PR . .
C2B C 0.3561(7) 0.8012(7) -0.0676(10) 0.134(4) Uani 0.50 1 d PDU . .
H2BA H 0.3820 0.8112 -0.0124 0.161 Uiso 0.50 1 d PR . .
H2BB H 0.3258 0.8417 -0.0813 0.161 Uiso 0.50 1 d PR . .
C3B C 0.4061(8) 0.7877(8) -0.1437(11) 0.143(5) Uani 0.50 1 d PDU . .
H3BA H 0.4389 0.7496 -0.1283 0.171 Uiso 0.50 1 d PR . .
H3BB H 0.3804 0.7744 -0.1980 0.171 Uiso 0.50 1 d PR . .
C4B C 0.4461(9) 0.8552(9) -0.1588(12) 0.136(5) Uani 0.50 1 d PDU . .
H4BA H 0.4738 0.8517 -0.2131 0.203 Uiso 0.50 1 d PR . .
H4BB H 0.4771 0.8638 -0.1084 0.203 Uiso 0.50 1 d PR . .
H4BC H 0.4128 0.8939 -0.1643 0.203 Uiso 0.50 1 d PR . .
C5B C 0.1900(4) 0.7065(6) -0.0348(8) 0.168(6) Uani 0.50 1 d PDU . .
H5BA H 0.2095 0.6631 -0.0604 0.201 Uiso 0.50 1 d PR . .
H5BB H 0.1591 0.6932 0.0150 0.201 Uiso 0.50 1 d PR . .
C6B C 0.1489(8) 0.7434(8) -0.1050(11) 0.175(6) Uani 0.50 1 d PDU . .
H6BA H 0.1799 0.7709 -0.1442 0.210 Uiso 0.50 1 d PR . .
H6BB H 0.1154 0.7759 -0.0765 0.210 Uiso 0.50 1 d PR . .
C7B C 0.1091(8) 0.6894(11) -0.1575(11) 0.177(7) Uani 0.50 1 d PDU . .
H7BA H 0.1198 0.7023 -0.2195 0.212 Uiso 0.50 1 d PR . .
H7BB H 0.1358 0.6460 -0.1463 0.212 Uiso 0.50 1 d PR . .
C8B C 0.0359(9) 0.6605(14) -0.1585(18) 0.181(7) Uani 0.50 1 d PDU . .
H8BA H 0.0346 0.6126 -0.1816 0.271 Uiso 0.50 1 d PR . .
H8BB H 0.0091 0.6913 -0.1977 0.271 Uiso 0.50 1 d PR . .
H8BC H 0.0154 0.6614 -0.0991 0.271 Uiso 0.50 1 d PR . .

loop_
_atom_site_aniso_label
_atom_site_aniso_U_11
_atom_site_aniso_U_22
_atom_site_aniso_U_33
_atom_site_aniso_U_23
_atom_site_aniso_U_13
_atom_site_aniso_U_12
S1 0.0539(6) 0.0645(7) 0.0458(6) 0.0050(5) -0.0050(5) -0.0021(5)
S2 0.0659(7) 0.0549(6) 0.0536(7) 0.0133(5) 0.0017(5) 0.0134(5)
S3 0.0641(7) 0.0675(7) 0.0608(7) -0.0001(6) 0.0086(5) -0.0044(5)
S4 0.0814(8) 0.0556(7) 0.0719(9) 0.0102(6) 0.0180(6) 0.0167(6)
F1 0.0726(19) 0.0726(19) 0.032(2) 0.000 0.000 0.000
C3A 0.051(2) 0.056(2) 0.036(2) 0.0093(17) -0.0074(17) 0.0051(18)
N1 0.0525(19) 0.061(2) 0.0401(18) 0.0037(15) -0.0013(14) 0.0037(15)
C2A 0.052(2) 0.057(2) 0.038(2) 0.0084(17) -0.0107(17) 0.0068(18)
C5A 0.054(2) 0.061(3) 0.047(2) 0.0084(19) -0.0060(19) 0.0078(19)
C12A 0.065(3) 0.064(3) 0.085(4) -0.008(3) 0.015(3) 0.009(2)
C8A 0.051(2) 0.065(3) 0.054(3) 0.004(2) 0.0110(19) 0.015(2)
C1A 0.053(2) 0.055(2) 0.041(2) 0.0061(18) -0.0095(18) 0.0062(18)
C6A 0.055(2) 0.062(3) 0.058(3) 0.007(2) 0.002(2) 0.006(2)
C9A 0.067(3) 0.067(3) 0.066(3) 0.009(2) 0.013(2) 0.007(2)
C4A 0.052(2) 0.062(2) 0.038(2) 0.0030(18) -0.0122(18) -0.0018(19)
C13A 0.063(3) 0.054(2) 0.043(2) 0.0121(18) -0.0072(19) 0.0062(19)
C7A 0.051(2) 0.056(2) 0.062(3) 0.002(2) 0.0132(19) 0.0130(19)
C14A 0.086(3) 0.082(3) 0.045(3) 0.013(2) -0.015(2) -0.003(3)
C15A 0.065(3) 0.055(3) 0.082(3) 0.018(2) -0.010(2) 0.005(2)
C11A 0.086(4) 0.096(4) 0.062(3) -0.012(3) 0.007(3) 0.020(3)
C10A 0.093(4) 0.087(4) 0.056(3) 0.002(3) 0.006(3) 0.013(3)
C1 0.091(4) 0.086(4) 0.077(4) 0.023(4) 0.000(4) 0.003(4)
C2 0.094(4) 0.085(4) 0.065(4) 0.010(4) 0.006(4) 0.000(4)
C3 0.094(4) 0.091(4) 0.075(4) 0.006(4) 0.018(4) -0.001(4)
C4 0.082(4) 0.089(4) 0.086(4) 0.013(4) 0.016(4) -0.007(4)
C5 0.085(4) 0.082(4) 0.089(4) 0.016(4) 0.009(4) -0.015(4)
C6 0.094(4) 0.081(4) 0.090(4) 0.019(4) 0.009(4) -0.007(4)
C7 0.084(4) 0.080(4) 0.076(4) 0.020(4) -0.016(4) 0.007(4)
C8 0.090(4) 0.087(4) 0.074(4) 0.006(4) -0.018(4) 0.006(4)
C9 0.092(4) 0.085(4) 0.063(4) 0.000(4) -0.009(4) 0.006(4)
C10 0.094(4) 0.086(4) 0.071(4) -0.008(4) -0.007(4) -0.002(4)
C11 0.091(4) 0.092(4) 0.079(4) -0.016(4) 0.004(4) 0.008(4)
C12 0.094(4) 0.091(4) 0.083(4) -0.005(4) 0.018(4) 0.012(4)
C13 0.084(4) 0.092(4) 0.095(4) -0.006(4) 0.019(4) 0.011(4)
C14 0.074(4) 0.091(4) 0.091(4) 0.009(4) 0.013(4) 0.000(4)
C15 0.071(4) 0.096(4) 0.099(4) 0.001(4) -0.001(4) -0.005(4)
C16 0.080(4) 0.093(4) 0.098(4) -0.005(4) -0.007(4) -0.018(4)
C17 0.088(4) 0.085(4) 0.093(4) 0.001(4) -0.001(4) -0.021(4)
C18 0.093(4) 0.075(4) 0.092(4) -0.003(4) -0.002(4) -0.013(4)
C19 0.096(4) 0.073(4) 0.094(4) 0.008(4) 0.001(4) -0.003(4)
C20 0.089(4) 0.072(4) 0.096(4) 0.007(4) -0.007(4) 0.010(4)
C21 0.080(4) 0.074(4) 0.085(4) 0.015(4) -0.013(4) 0.017(4)
C22 0.076(4) 0.084(4) 0.093(4) 0.007(4) -0.009(4) 0.017(4)
C23 0.074(4) 0.095(4) 0.091(4) 0.002(4) -0.009(4) 0.006(4)
C24 0.076(4) 0.087(4) 0.079(4) 0.001(4) -0.018(4) -0.001(4)
C25 0.080(4) 0.085(4) 0.086(4) -0.002(4) -0.019(4) -0.014(4)
C26 0.088(4) 0.080(4) 0.080(4) -0.008(4) -0.014(4) -0.012(4)
C27 0.096(4) 0.082(4) 0.092(4) -0.009(4) -0.013(4) -0.005(4)
C28 0.094(4) 0.085(4) 0.094(4) -0.014(4) 0.005(4) 0.005(4)
C29 0.094(4) 0.083(4) 0.100(4) -0.007(4) 0.007(4) 0.015(4)
C30 0.084(4) 0.090(4) 0.096(4) -0.005(4) 0.007(4) 0.020(4)
C31 0.078(4) 0.086(4) 0.094(4) 0.003(4) -0.005(4) 0.018(4)
C32 0.073(4) 0.095(4) 0.092(4) 0.001(4) -0.008(4) 0.008(4)
C33 0.077(4) 0.087(4) 0.080(4) 0.002(4) -0.019(4) 0.003(4)
C34 0.079(4) 0.083(4) 0.085(4) -0.004(4) -0.022(4) -0.013(4)
C35 0.087(4) 0.078(4) 0.077(4) -0.011(4) -0.015(4) -0.012(4)
C36 0.091(4) 0.078(4) 0.087(4) -0.012(4) -0.012(4) -0.005(4)
C37 0.092(4) 0.083(4) 0.093(4) -0.015(4) 0.005(4) 0.005(4)
C38 0.094(4) 0.081(4) 0.100(4) -0.006(4) 0.007(4) 0.016(4)
C39 0.086(4) 0.089(4) 0.098(4) -0.001(4) 0.003(4) 0.020(4)
C40 0.086(4) 0.093(4) 0.096(4) -0.002(4) 0.017(4) 0.011(4)
C41 0.077(4) 0.092(4) 0.093(4) 0.009(4) 0.012(4) 0.000(4)
C42 0.073(4) 0.097(4) 0.101(4) 0.001(4) -0.001(4) -0.006(4)
C43 0.082(4) 0.095(4) 0.101(4) -0.004(4) -0.007(4) -0.017(4)
C44 0.091(4) 0.088(4) 0.096(4) 0.004(4) 0.000(4) -0.020(4)
C45 0.096(4) 0.079(4) 0.098(4) 0.000(4) -0.003(4) -0.014(4)
C46 0.098(4) 0.076(4) 0.096(4) 0.009(4) 0.000(4) -0.004(4)
C47 0.088(4) 0.075(4) 0.096(4) 0.006(4) -0.008(4) 0.010(4)
C48 0.081(4) 0.077(4) 0.085(4) 0.013(4) -0.013(4) 0.018(4)
C49 0.082(4) 0.079(4) 0.073(4) 0.019(4) -0.017(4) 0.010(4)
C50 0.088(4) 0.087(4) 0.074(4) 0.007(4) -0.020(4) 0.009(4)
C51 0.094(4) 0.085(4) 0.066(4) -0.002(4) -0.008(4) 0.007(4)
C52 0.095(4) 0.084(4) 0.073(4) -0.011(4) -0.007(4) -0.003(4)
C53 0.092(4) 0.091(4) 0.082(4) -0.016(4) 0.005(4) 0.006(4)
C54 0.094(4) 0.091(4) 0.085(4) -0.004(4) 0.017(4) 0.011(4)
C55 0.083(4) 0.089(4) 0.088(4) 0.012(4) 0.017(4) -0.007(4)
C56 0.085(4) 0.085(4) 0.091(4) 0.016(4) 0.012(4) -0.013(4)
C57 0.093(4) 0.084(4) 0.091(4) 0.019(4) 0.006(4) -0.004(4)
C58 0.090(4) 0.086(4) 0.079(4) 0.021(4) 0.000(4) 0.005(4)
C59 0.095(4) 0.086(4) 0.069(4) 0.007(4) 0.005(4) 0.000(4)
C60 0.094(4) 0.090(4) 0.080(4) 0.006(4) 0.017(4) -0.001(4)
N2 0.123(6) 0.123(6) 0.084(8) 0.000 0.000 0.000
C1B 0.180(12) 0.143(10) 0.148(10) 0.000(9) 0.011(9) -0.036(9)
C2B 0.157(11) 0.123(9) 0.124(8) 0.005(8) -0.019(8) -0.028(8)
C3B 0.161(11) 0.140(9) 0.127(8) 0.001(8) -0.028(8) -0.005(8)
C4B 0.146(12) 0.141(10) 0.120(9) -0.009(9) -0.047(9) -0.012(9)
C5B 0.134(9) 0.213(13) 0.156(10) -0.125(10) -0.068(8) 0.113(10)
C6B 0.140(9) 0.235(13) 0.151(10) -0.122(10) -0.048(8) 0.099(10)
C7B 0.139(9) 0.244(14) 0.147(10) -0.113(10) -0.034(8) 0.102(10)
C8B 0.145(10) 0.248(15) 0.149(11) -0.115(10) -0.010(9) 0.086(11)

loop_
_atom_type_symbol
_atom_type_description
_atom_type_scat_dispersion_real
_atom_type_scat_dispersion_imag
_atom_type_scat_source
C C 0.0033 0.0016 'International Tables Vol C Tables 4.2.6.8 and 6.1.1.4'
H H 0.0000 0.0000 'International Tables Vol C Tables 4.2.6.8 and 6.1.1.4'
F F 0.0171 0.0103 'International Tables Vol C Tables 4.2.6.8 and 6.1.1.4'
N N 0.0061 0.0033 'International Tables Vol C Tables 4.2.6.8 and 6.1.1.4'
S S 0.1246 0.1234 'International Tables Vol C Tables 4.2.6.8 and 6.1.1.4'

loop_
_geom_angle_atom_site_label_1
_geom_angle_atom_site_label_2
_geom_angle_atom_site_label_3
_geom_angle
_geom_angle_site_symmetry_1
_geom_angle_site_symmetry_3
C5A S1 C3A 94.6(2) . .
C2A S2 C5A 93.8(2) . .
C8A S3 C6A 93.1(2) . .
C6A S4 C7A 93.6(2) . .
C4A C3A C2A 109.1(4) . .
C4A C3A S1 135.4(3) . .
C2A C3A S1 115.5(3) . .
C1A N1 C4A 112.7(4) . .
C1A N1 H1 123.7 . .
C4A N1 H1 123.7 . .
C1A C2A C3A 107.2(4) . .
C1A C2A S2 135.2(3) . .
C3A C2A S2 117.5(3) . .
C6A C5A S1 122.2(4) . .
C6A C5A S2 121.5(4) . .
S1 C5A S2 116.3(2) . .
C7A C12A C11A 119.5(5) . .
C7A C12A H12 120.2 . .
C11A C12A H12 120.2 . .
C9A C8A C7A 120.3(4) . .
C9A C8A S3 123.7(4) . .
C7A C8A S3 116.0(3) . .
N1 C1A C2A 105.9(4) . .
N1 C1A C13A 122.3(4) . .
C2A C1A C13A 131.6(4) . .
C5A C6A S4 124.4(4) . .
C5A C6A S3 121.6(4) . .
S4 C6A S3 113.9(3) . .
C10A C9A C8A 119.3(5) . .
C10A C9A H9 120.4 . .
C8A C9A H9 120.4 . .
C3A C4A N1 105.2(4) . .
C3A C4A C13A 133.1(4) . 2_655
N1 C4A C13A 121.6(4) . 2_655
C1A C13A C4A 112.0(3) . 4_565
C1A C13A C15A 109.0(4) . .
C4A C13A C15A 108.3(4) 4_565 .
C1A C13A C14A 109.0(4) . .
C4A C13A C14A 109.1(4) 4_565 .
C15A C13A C14A 109.6(4) . .
C12A C7A C8A 119.3(4) . .
C12A C7A S4 124.1(4) . .
C8A C7A S4 116.6(4) . .
C13A C14A H14A 109.5 . .
C13A C14A H14B 109.5 . .
H14A C14A H14B 109.5 . .
C13A C14A H14C 109.5 . .
H14A C14A H14C 109.5 . .
H14B C14A H14C 109.5 . .
C13A C15A H15A 109.5 . .
C13A C15A H15B 109.5 . .
H15A C15A H15B 109.5 . .
C13A C15A H15C 109.5 . .
H15A C15A H15C 109.5 . .
H15B C15A H15C 109.5 . .
C10A C11A C12A 120.1(5) . .
C10A C11A H11 120.0 . .
C12A C11A H11 120.0 . .
C11A C10A C9A 121.4(5) . .
C11A C10A H10 119.3 . .
C9A C10A H10 119.3 . .
C6 C1 C7 120.2(3) . .
C6 C1 C2 119.5(5) . .
C7 C1 C2 107.8(3) . .
C3 C2 C9 119.5(5) . .
C3 C2 C1 120.4(4) . .
C9 C2 C1 108.1(3) . .
C2 C3 C12 120.7(4) . .
C2 C3 C4 120.1(3) . .
C12 C3 C4 108.0(2) . .
C5 C4 C14 120.0(3) . .
C5 C4 C3 119.6(4) . .
C14 C4 C3 108.1(3) . .
C4 C5 C6 120.1(3) . .
C4 C5 C17 119.8(3) . .
C6 C5 C17 108.2(2) . .
C1 C6 C5 120.3(4) . .
C1 C6 C19 120.2(3) . .
C5 C6 C19 107.9(2) . .
C21 C7 C8 119.9(4) . .
C21 C7 C1 119.6(3) . .
C8 C7 C1 108.0(3) . .
C24 C8 C7 120.2(3) . .
C24 C8 C9 119.7(3) . .
C7 C8 C9 107.9(3) . .
C10 C9 C2 120.4(4) . .
C10 C9 C8 120.2(3) . .
C2 C9 C8 108.1(3) . .
C9 C10 C26 120.1(3) . .
C9 C10 C11 120.0(3) . .
C26 C10 C11 108.0(3) . .
C12 C11 C28 120.1(3) . .
C12 C11 C10 119.7(4) . .
C28 C11 C10 107.9(3) . .
C11 C12 C3 119.7(3) . .
C11 C12 C13 119.7(3) . .
C3 C12 C13 108.0(3) . .
C30 C13 C12 120.1(4) . .
C30 C13 C14 120.5(4) . .
C12 C13 C14 107.9(2) . .
C15 C14 C4 120.2(3) . .
C15 C14 C13 119.7(3) . .
C4 C14 C13 108.0(2) . .
C14 C15 C16 119.8(3) . .
C14 C15 C32 119.9(3) . .
C16 C15 C32 108.1(3) . .
C17 C16 C34 122.6(16) . .
C17 C16 C15 119.9(3) . .
C34 C16 C15 107.9(3) . .
C16 C17 C5 120.2(3) . .
C16 C17 C18 115.9(17) . .
C5 C17 C18 107.9(3) . .
C36 C18 C19 119.6(15) . .
C36 C18 C17 124.3(16) . .
C19 C18 C17 107.9(3) . .
C20 C19 C18 118.2(16) . .
C20 C19 C6 119.7(3) . .
C18 C19 C6 107.9(3) . .
C19 C20 C21 120.1(3) . .
C19 C20 C38 123.3(15) . .
C21 C20 C38 107.8(3) . .
C7 C21 C20 120.2(3) . .
C7 C21 C22 119.7(4) . .
C20 C21 C22 108.2(3) . .
C23 C22 C21 120.5(4) . .
C23 C22 C39 119.8(4) . .
C21 C22 C39 107.7(3) . .
C22 C23 C42 120.4(4) . .
C22 C23 C24 120.0(4) . .
C42 C23 C24 107.9(2) . .
C8 C24 C25 120.1(3) . .
C8 C24 C23 119.7(4) . .
C25 C24 C23 107.8(3) . .
C26 C25 C43 118.1(15) . .
C26 C25 C24 120.1(3) . .
C43 C25 C24 108.2(3) . .
C25 C26 C27 122.6(13) . .
C25 C26 C10 119.7(3) . .
C27 C26 C10 107.9(3) . .
C45 C27 C28 122.3(17) . .
C45 C27 C26 116.0(15) . .
C28 C27 C26 108.0(3) . .
C29 C28 C11 119.9(4) . .
C29 C28 C27 119.8(16) . .
C11 C28 C27 108.1(3) . .
C28 C29 C30 119.8(4) . .
C28 C29 C47 117.9(16) . .
C30 C29 C47 108.1(3) . .
C13 C30 C29 120.3(4) . .
C13 C30 C31 119.8(4) . .
C29 C30 C31 107.9(3) . .
C32 C31 C48 120.4(4) . .
C32 C31 C30 119.9(4) . .
C48 C31 C30 107.7(3) . .
C31 C32 C15 120.4(4) . .
C31 C32 C33 120.1(4) . .
C15 C32 C33 107.9(3) . .
C50 C33 C34 120.1(3) . .
C50 C33 C32 119.6(3) . .
C34 C33 C32 107.9(3) . .
C35 C34 C16 118.4(15) . .
C35 C34 C33 120.1(3) . .
C16 C34 C33 108.2(3) . .
C34 C35 C36 121.8(13) . .
C34 C35 C52 119.7(4) . .
C36 C35 C52 107.7(12) . .
C18 C36 C37 120.8(16) . .
C18 C36 C35 116.6(15) . .
C37 C36 C35 109.0(13) . .
C38 C37 C36 120.7(16) . .
C38 C37 C53 119.5(5) . .
C36 C37 C53 106.7(13) . .
C39 C38 C37 119.9(4) . .
C39 C38 C20 108.1(3) . .
C37 C38 C20 117.1(16) . .
C40 C39 C38 120.6(4) . .
C40 C39 C22 119.8(4) . .
C38 C39 C22 107.9(3) . .
C39 C40 C54 120.0(4) . .
C39 C40 C41 120.5(4) . .
C54 C40 C41 107.9(3) . .
C42 C41 C55 120.3(3) . .
C42 C41 C40 119.6(3) . .
C55 C41 C40 107.9(2) . .
C41 C42 C23 120.0(3) . .
C41 C42 C43 119.8(3) . .
C23 C42 C43 108.1(3) . .
C44 C43 C25 122.3(16) . .
C44 C43 C42 119.8(3) . .
C25 C43 C42 107.9(3) . .
C43 C44 C56 120.3(3) . .
C43 C44 C45 116.6(17) . .
C56 C44 C45 107.3(14) . .
C27 C45 C44 124.3(17) . .
C27 C45 C46 118.0(16) . .
C44 C45 C46 106.8(13) . .
C47 C46 C45 119.8(15) . .
C47 C46 C57 119.8(3) . .
C45 C46 C57 110.6(13) . .
C46 C47 C48 120.0(3) . .
C46 C47 C29 122.2(15) . .
C48 C47 C29 107.9(3) . .
C49 C48 C47 120.2(3) . .
C49 C48 C31 119.5(4) . .
C47 C48 C31 108.2(3) . .
C48 C49 C50 120.2(3) . .
C48 C49 C58 119.8(3) . .
C50 C49 C58 108.0(2) . .
C33 C50 C49 120.1(3) . .
C33 C50 C51 119.7(3) . .
C49 C50 C51 108.1(2) . .
C52 C51 C50 120.2(3) . .
C52 C51 C59 120.0(3) . .
C50 C51 C59 107.9(2) . .
C51 C52 C53 120.4(4) . .
C51 C52 C35 120.1(3) . .
C53 C52 C35 107.4(12) . .
C54 C53 C52 119.9(3) . .
C54 C53 C37 120.5(5) . .
C52 C53 C37 109.2(12) . .
C53 C54 C40 119.5(5) . .
C53 C54 C60 119.5(4) . .
C40 C54 C60 108.0(3) . .
C60 C55 C56 119.9(3) . .
C60 C55 C41 108.2(3) . .
C56 C55 C41 119.8(3) . .
C57 C56 C44 110.4(13) . .
C57 C56 C55 119.9(3) . .
C44 C56 C55 119.7(3) . .
C58 C57 C56 120.2(3) . .
C58 C57 C46 120.2(3) . .
C56 C57 C46 104.8(13) . .
C57 C58 C49 120.0(3) . .
C57 C58 C59 119.9(3) . .
C49 C58 C59 108.0(2) . .
C60 C59 C51 119.5(4) . .
C60 C59 C58 119.9(3) . .
C51 C59 C58 108.0(2) . .
C59 C60 C55 120.1(3) . .
C59 C60 C54 120.7(4) . .
C55 C60 C54 107.9(2) . .
C1B N2 C1B 109.56(10) 8_665 3_565
C1B N2 C1B 109.3(2) 8_665 6_565
C1B N2 C1B 109.56(10) 3_565 6_565
C1B N2 C1B 109.56(10) 8_665 .
C1B N2 C1B 109.3(2) 3_565 .
C1B N2 C1B 109.56(10) 6_565 .
C1B N2 C5B 107.9(4) 3_565 3_565
C1B N2 C5B 107.9(4) . .
C1B N2 C5B 107.9(4) 8_665 8_665
C1B N2 C5B 107.9(4) 6_565 6_565
N2 C1B C2B 111.4(5) . .
C5B C1B C5B 104.9(3) 3_565 8_665
N2 C1B H1BA 110.3 . .
C2B C1B H1BA 109.5 . .
N2 C1B H1BB 108.5 . .
C2B C1B H1BB 108.9 . .
H1BA C1B H1BB 108.1 . .
C1B C2B C3B 107.2(5) . .
C1B C2B H2BA 110.5 . .
C3B C2B H2BA 110.9 . .
C1B C2B H2BB 109.6 . .
C3B C2B H2BB 110.2 . .
H2BA C2B H2BB 108.5 . .
C2B C3B C4B 106.7(5) . .
C2B C3B H3BA 110.2 . .
C4B C3B H3BA 110.2 . .
C2B C3B H3BB 111.0 . .
C4B C3B H3BB 110.2 . .
H3BA C3B H3BB 108.6 . .
C3B C4B H4BA 109.9 . .
C3B C4B H4BB 109.3 . .
H4BA C4B H4BB 109.5 . .
C3B C4B H4BC 109.2 . .
H4BA C4B H4BC 109.5 . .
H4BB C4B H4BC 109.5 . .
C6B C5B N2 112.7(7) . .
C6B C5B H5BA 108.5 . .
N2 C5B H5BA 108.2 . .
C6B C5B H5BB 110.2 . .
N2 C5B H5BB 109.3 . .
H5BA C5B H5BB 107.8 . .
C5B C6B C7B 108.3(7) . .
C5B C6B H6BA 111.0 . .
C7B C6B H6BA 110.6 . .
C5B C6B H6BB 109.1 . .
C7B C6B H6BB 109.4 . .
H6BA C6B H6BB 108.4 . .
C8B C7B H7BA 105.9 . .
C6B C7B H7BA 102.9 . .
C8B C7B H7BB 99.9 . .
C6B C7B H7BB 103.1 . .
H7BA C7B H7BB 105.2 . .
C7B C8B H8BA 111.7 . .
C7B C8B H8BB 105.7 . .
H8BA C8B H8BB 109.5 . .
C7B C8B H8BC 110.9 . .
H8BA C8B H8BC 109.5 . .
H8BB C8B H8BC 109.5 . .

loop_
_geom_bond_atom_site_label_1
_geom_bond_atom_site_label_2
_geom_bond_distance
_geom_bond_site_symmetry_2
S1 C5A 1.760(5) .
S1 C3A 1.762(4) .
S2 C2A 1.750(4) .
S2 C5A 1.763(5) .
S3 C8A 1.762(5) .
S3 C6A 1.772(5) .
S4 C6A 1.751(5) .
S4 C7A 1.756(5) .
C3A C4A 1.370(6) .
C3A C2A 1.424(6) .
N1 C1A 1.363(5) .
N1 C4A 1.380(5) .
N1 H1 0.8600 .
C2A C1A 1.392(6) .
C5A C6A 1.343(6) .
C12A C7A 1.389(7) .
C12A C11A 1.391(8) .
C12A H12 0.9300 .
C8A C9A 1.382(6) .
C8A C7A 1.396(7) .
C1A C13A 1.511(6) .
C9A C10A 1.373(7) .
C9A H9 0.9300 .
C4A C13A 1.519(6) 2_655
C13A C4A 1.519(6) 4_565
C13A C15A 1.542(6) .
C13A C14A 1.548(6) .
C14A H14A 0.9600 .
C14A H14B 0.9600 .
C14A H14C 0.9600 .
C15A H15A 0.9600 .
C15A H15B 0.9600 .
C15A H15C 0.9600 .
C11A C10A 1.360(9) .
C11A H11 0.9300 .
C10A H10 0.9300 .
C1 C6 1.420(4) .
C1 C7 1.428(4) .
C1 C2 1.429(4) .
C2 C3 1.416(4) .
C2 C9 1.423(4) .
C3 C12 1.427(4) .
C3 C4 1.427(4) .
C4 C5 1.424(4) .
C4 C14 1.425(4) .
C5 C6 1.426(4) .
C5 C17 1.426(4) .
C6 C19 1.430(4) .
C7 C21 1.425(5) .
C7 C8 1.427(4) .
C8 C24 1.422(5) .
C8 C9 1.429(4) .
C9 C10 1.420(4) .
C10 C26 1.429(4) .
C10 C11 1.429(4) .
C11 C12 1.425(4) .
C11 C28 1.427(4) .
C12 C13 1.429(4) .
C13 C30 1.414(6) .
C13 C14 1.429(4) .
C14 C15 1.424(4) .
C15 C16 1.427(4) .
C15 C32 1.428(4) .
C16 C17 1.422(4) .
C16 C34 1.426(4) .
C17 C18 1.428(4) .
C18 C36 1.423(5) .
C18 C19 1.427(4) .
C19 C20 1.422(4) .
C20 C21 1.426(4) .
C20 C38 1.429(4) .
C21 C22 1.426(6) .
C22 C23 1.415(6) .
C22 C39 1.436(6) .
C23 C42 1.427(4) .
C23 C24 1.431(4) .
C24 C25 1.428(4) .
C25 C26 1.424(4) .
C25 C43 1.425(4) .
C26 C27 1.428(4) .
C27 C45 1.424(5) .
C27 C28 1.427(4) .
C28 C29 1.424(4) .
C29 C30 1.425(6) .
C29 C47 1.429(4) .
C30 C31 1.435(6) .
C31 C32 1.415(6) .
C31 C48 1.428(5) .
C32 C33 1.430(4) .
C33 C50 1.423(4) .
C33 C34 1.427(5) .
C34 C35 1.423(4) .
C35 C36 1.428(5) .
C35 C52 1.429(4) .
C36 C37 1.428(5) .
C37 C38 1.425(4) .
C37 C53 1.429(5) .
C38 C39 1.424(6) .
C39 C40 1.414(6) .
C40 C54 1.429(4) .
C40 C41 1.429(4) .
C41 C42 1.424(4) .
C41 C55 1.426(4) .
C42 C43 1.427(4) .
C43 C44 1.422(4) .
C44 C56 1.425(4) .
C44 C45 1.425(5) .
C45 C46 1.426(5) .
C46 C47 1.424(4) .
C46 C57 1.428(4) .
C47 C48 1.426(4) .
C48 C49 1.425(4) .
C49 C50 1.425(4) .
C49 C58 1.427(4) .
C50 C51 1.427(4) .
C51 C52 1.420(4) .
C51 C59 1.428(4) .
C52 C53 1.427(4) .
C53 C54 1.426(4) .
C54 C60 1.429(4) .
C55 C60 1.425(4) .
C55 C56 1.425(4) .
C56 C57 1.425(4) .
C57 C58 1.421(4) .
C58 C59 1.429(4) .
C59 C60 1.423(4) .
N2 C1B 1.456(3) 8_665
N2 C1B 1.456(3) 3_565
N2 C1B 1.456(3) 6_565
N2 C1B 1.456(3) .
N2 C5B 1.482(6) 3_565
N2 C5B 1.482(6) .
N2 C5B 1.482(6) 8_665
N2 C5B 1.482(6) 6_565
C1B C6B 1.092(8) 3_565
C1B C5B 1.120(16) 3_565
C1B C2B 1.479(5) .
C1B C5B 1.649(12) 8_665
C1B H1BA 0.9700 .
C1B H1BB 0.9700 .
C2B C5B 1.002(8) 3_565
C2B C6B 1.01(2) 3_565
C2B C3B 1.487(5) .
C2B C7B 1.491(15) 3_565
C2B H2BA 0.9700 .
C2B H2BB 0.9700 .
C3B C7B 0.55(2) 3_565
C3B C6B 1.316(12) 3_565
C3B C8B 1.47(2) 3_565
C3B C4B 1.487(5) .
C3B H3BA 0.9700 .
C3B H3BB 0.9700 .
C4B C8B 0.45(3) 3_565
C4B C7B 1.33(2) 3_565
C4B H4BA 0.9600 .
C4B H4BB 0.9600 .
C4B H4BC 0.9600 .
C5B C2B 1.002(8) 3_565
C5B C1B 1.120(16) 3_565
C5B C6B 1.468(6) .
C5B C1B 1.649(12) 6_565
C5B H5BA 0.9700 .
C5B H5BB 0.9700 .
C6B C2B 1.01(2) 3_565
C6B C1B 1.092(8) 3_565
C6B C3B 1.316(12) 3_565
C6B C7B 1.478(6) .
C6B H6BA 0.9700 .
C6B H6BB 0.9700 .
C7B C3B 0.55(2) 3_565
C7B C4B 1.33(2) 3_565
C7B C8B 1.476(6) .
C7B C2B 1.491(15) 3_565
C7B H7BA 0.9700 .
C7B H7BB 0.9700 .
C8B C4B 0.45(3) 3_565
C8B C3B 1.47(2) 3_565
C8B H8BA 0.9600 .
C8B H8BB 0.9600 .
C8B H8BC 0.9600 .

loop_
_geom_hbond_atom_site_label_D
_geom_hbond_atom_site_label_H
_geom_hbond_atom_site_label_A
_geom_hbond_distance_DH
_geom_hbond_distance_HA
_geom_hbond_distance_DA
_geom_hbond_angle_DHA
N1 H1 F1 0.86 1.90 2.723(4) 16
